data_4062556
loop_
_publ_author_name
'Speiser Fredy'
'Braunstein Pierre'
'Saussine Lucien'
'Welter Richard'

_publ_section_title
;
Synthesis, Structures and Catalytic Ethylene Oligomerisation
Behavior of Nickel Complexes with Oxazoline-based P,N-Chelate Ligands.
;
_journal_name_full Organometallics
_journal_paper_doi 10.1021/om034197q
_journal_year 2004
_chemical_formula_moiety 'C20 H24 Cl2 N Ni O P'
_chemical_formula_sum 'C20 H24 Cl2 N Ni O P'
_chemical_formula_weight 455.01
_space_group_IT_number 33
_space_group_name_Hall 'P 2c -2n'
_space_group_name_H-M_alt 'P n a 21'
_symmetry_cell_setting orthorhombic
_symmetry_space_group_name_Hall 'P 2c -2n'
_symmetry_space_group_name_H-M 'P n a 21'
_cell_angle_alpha 90
_cell_angle_beta 90
_cell_angle_gamma 90
_cell_formula_units_Z 4
_cell_length_a 17.9824(2)
_cell_length_b 8.0761(8)
_cell_length_c 14.753(1)
_cell_measurement_temperature 294
_cell_volume 2142.5(3)
_diffrn_ambient_temperature 294
_exptl_crystal_density_diffrn 1.41
_cod_original_sg_symbol_Hall ' P 2c -2n'
_cod_database_code 4062556

loop_
_symmetry_equiv_pos_as_xyz
x,y,z
-x,-y,1/2+z
1/2+x,1/2-y,+z
1/2-x,1/2+y,1/2+z

loop_
_atom_site_label
_atom_site_fract_x
_atom_site_fract_y
_atom_site_fract_z
_atom_site_U_iso_or_equiv
_atom_site_adp_type
_atom_site_calc_flag
_atom_site_calc_attached_atom
_atom_site_type_symbol
NI 1.04851(2) 0.82314(5) 0.2721 0.0412(2) Uani ? ? Ni
CL1 1.13217(6) 0.6768(1) 0.19968(9) 0.0621(6) Uani ? ? Cl
CL2 1.05491(6) 0.8876(2) 0.41800(8) 0.0630(6) Uani ? ? Cl
P 0.92348(5) 0.7736(1) 0.24989(7) 0.0385(4) Uani ? ? P
C1 0.8710(2) 0.6657(4) 0.3359(3) 0.043(2) Uani ? ? C
C2 0.9116(2) 0.5666(4) 0.3941(3) 0.047(2) Uani ? ? C
C3 0.8758(3) 0.4710(5) 0.4599(3) 0.058(2) Uani ? ? C
C4 0.7998(3) 0.4774(5) 0.4678(3) 0.062(3) Uani ? ? C
C5 0.7591(2) 0.5774(6) 0.4119(3) 0.062(3) Uani ? ? C
C6 0.7942(2) 0.6709(5) 0.3453(3) 0.057(2) Uani ? ? C
C7 0.8987(2) 0.6803(4) 0.1422(3) 0.043(2) Uani ? ? C
C8 0.9380(3) 0.7299(6) 0.0654(3) 0.062(3) Uani ? ? C
C9 0.9217(3) 0.6632(6) -0.0192(3) 0.071(3) Uani ? ? C
C10 0.8677(3) 0.5457(6) -0.0277(3) 0.075(3) Uani ? ? C
C11 0.8291(3) 0.4935(6) 0.0476(4) 0.078(3) Uani ? ? C
C12 0.8450(3) 0.5592(5) 0.1325(3) 0.065(3) Uani ? ? C
C13 0.8914(2) 0.9949(4) 0.2417(3) 0.044(2) Uani ? ? C
C14 0.8732(3) 1.0625(5) 0.3361(3) 0.064(3) Uani ? ? C
C15 0.8255(2) 1.0210(5) 0.1762(3) 0.058(2) Uani ? ? C
C16 0.9586(2) 1.0869(4) 0.2068(3) 0.044(2) Uani ? ? C
N 1.0250(2) 1.0334(3) 0.2083(2) 0.043(2) Uani ? ? N
C17 1.0754(2) 1.1621(4) 0.1674(3) 0.052(2) Uani ? ? C
C18 1.0194(3) 1.3013(5) 0.1473(5) 0.078(3) Uani ? ? C
O 0.9472(2) 1.2384(3) 0.1738(2) 0.061(2) Uani ? ? O
C19 1.1083(3) 1.0951(6) 0.0816(3) 0.077(3) Uani ? ? C
C20 1.1354(3) 1.2065(6) 0.2353(3) 0.079(3) Uani ? ? C
H1 0.9643 0.5633 0.3893 0.0613 Uiso calc C2 H
H2 0.9040 0.4018 0.4991 0.0756 Uiso calc C3 H
H3 0.7754 0.4120 0.5123 0.0821 Uiso calc C4 H
H4 0.7066 0.5830 0.4185 0.0856 Uiso calc C5 H
H5 0.7654 0.7387 0.3060 0.0780 Uiso calc C6 H
H6 0.9764 0.8101 0.0710 0.0823 Uiso calc C8 H
H7 0.9483 0.6995 -0.0712 0.0973 Uiso calc C9 H
H8 0.8568 0.4999 -0.0855 0.1002 Uiso calc C10 H
H9 0.7913 0.4120 0.0415 0.1021 Uiso calc C11 H
H10 0.8188 0.5205 0.1843 0.0845 Uiso calc C12 H
H11 0.8310 1.0065 0.3597 0.0837 Uiso calc C14 H
H12 0.9145 1.0454 0.3752 0.0837 Uiso calc C14 H
H13 0.8629 1.1777 0.3320 0.0837 Uiso calc C14 H
H14 0.7832 0.9632 0.1982 0.0799 Uiso calc C15 H
H15 0.8144 1.1358 0.1722 0.0799 Uiso calc C15 H
H16 0.8383 0.9802 0.1179 0.0799 Uiso calc C15 H
H17 1.0198 1.3274 0.0845 0.1148 Uiso calc C18 H
H18 1.0314 1.3974 0.1815 0.1148 Uiso calc C18 H
H19 1.1427 1.0095 0.0957 0.1011 Uiso calc C19 H
H20 1.0699 1.0519 0.0443 0.1011 Uiso calc C19 H
H21 1.1334 1.1814 0.0502 0.1011 Uiso calc C19 H
H22 1.1674 1.2877 0.2099 0.1022 Uiso calc C20 H
H23 1.1130 1.2493 0.2888 0.1022 Uiso calc C20 H
H24 1.1633 1.1103 0.2499 0.1022 Uiso calc C20 H

loop_
_atom_site_aniso_label
_atom_site_aniso_U_11
_atom_site_aniso_U_22
_atom_site_aniso_U_33
_atom_site_aniso_U_12
_atom_site_aniso_U_13
_atom_site_aniso_U_23
_atom_site_aniso_type_symbol
NI 0.0315(2) 0.0428(2) 0.0519(2) 0.0010(2) -0.0012(2) 0.0036(2) Ni
CL1 0.0488(6) 0.0636(6) 0.0770(7) 0.0089(4) 0.0017(6) -0.0191(5) Cl
CL2 0.0546(6) 0.0869(7) 0.0527(6) -0.0094(5) -0.0024(5) -0.0065(6) Cl
P 0.0320(4) 0.0421(4) 0.0422(5) -0.0003(4) -0.0011(4) 0.0010(4) P
C1 0.040(2) 0.054(2) 0.038(2) -0.004(2) 0.001(2) -0.004(2) C
C2 0.040(2) 0.055(2) 0.046(2) -0.006(2) 0.001(2) 0.002(2) C
C3 0.067(3) 0.054(2) 0.053(2) -0.010(2) -0.000(2) 0.007(2) C
C4 0.058(2) 0.076(3) 0.055(3) -0.017(2) 0.010(2) 0.001(2) C
C5 0.041(2) 0.093(3) 0.063(3) -0.012(2) 0.011(2) 0.005(2) C
C6 0.036(2) 0.075(3) 0.068(3) 0.001(2) 0.000(2) 0.007(2) C
C7 0.045(2) 0.037(2) 0.050(2) 0.004(1) -0.011(2) -0.003(2) C
C8 0.075(3) 0.065(2) 0.049(3) -0.012(2) 0.005(2) -0.004(2) C
C9 0.095(4) 0.086(3) 0.044(3) -0.005(3) -0.000(3) -0.003(2) C
C10 0.094(4) 0.083(3) 0.054(3) 0.001(3) -0.015(3) -0.019(2) C
C11 0.085(3) 0.075(3) 0.076(3) -0.026(2) -0.018(3) -0.014(2) C
C12 0.067(3) 0.067(2) 0.062(3) -0.015(2) -0.001(2) -0.005(2) C
C13 0.037(2) 0.043(2) 0.053(2) 0.001(2) 0.000(2) -0.002(2) C
C14 0.062(3) 0.058(2) 0.074(3) 0.005(2) 0.014(2) -0.008(2) C
C15 0.043(2) 0.051(2) 0.090(3) 0.008(2) -0.014(2) 0.007(2) C
C16 0.049(2) 0.034(2) 0.051(2) 0.002(2) -0.008(2) 0.000(2) C
N 0.038(1) 0.039(1) 0.055(2) -0.004(1) -0.003(2) 0.005(1) N
C17 0.044(2) 0.047(2) 0.066(3) -0.006(2) -0.000(2) 0.015(2) C
C18 0.054(3) 0.057(2) 0.154(5) -0.002(2) 0.012(3) 0.031(3) C
O 0.053(2) 0.045(1) 0.092(2) 0.004(1) -0.001(2) 0.019(1) O
C19 0.076(3) 0.095(3) 0.063(3) -0.002(3) 0.015(3) 0.021(3) C
C20 0.076(3) 0.079(2) 0.081(4) -0.040(2) -0.011(3) 0.009(2) C

loop_
_geom_bond_atom_site_label_1
_geom_bond_atom_site_label_2
_geom_bond_distance
_geom_bond_site_symmetry_2
_geom_bond_publ_flag
Ni N 1.987(3) . ?
Ni Cl1 2.1922(13) . ?
Ni Cl2 2.2184(15) . ?
Ni P 2.3063(11) . ?
P C1 1.809(5) . ?
P C7 1.815(5) . ?
P C13 1.886(4) . ?
C1 C2 1.386(6) . ?
C1 C6 1.384(7) . ?
C2 C3 1.397(6) . ?
C3 C4 1.379(8) . ?
C4 C5 1.368(8) . ?
C5 C6 1.398(7) . ?
C7 C12 1.382(7) . ?
C7 C8 1.393(7) . ?
C8 C9 1.392(8) . ?
C9 C10 1.372(9) . ?
C10 C11 1.382(9) . ?
C11 C12 1.388(8) . ?
C13 C16 1.508(6) . ?
C13 C14 1.536(7) . ?
C13 C15 1.543(6) . ?
C16 N 1.271(6) . ?
C16 O 1.333(6) . ?
N C17 1.501(5) . ?
C17 C19 1.499(8) . ?
C17 C20 1.527(8) . ?
C17 C18 1.534(7) . ?
C18 O 1.450(7) . ?
